data_7716451
loop_
_publ_author_name
'Krieft, Jonas'
'Neumann, Beate'
'Stammler, Hans-Georg'
'Mitzel, Norbert W.'

_publ_section_title
;
 Oxidation-dependent Lewis acidity in chalcogen adducts of Sb/P frustrated
 Lewis pairs.
;
_journal_issue 28
_journal_name_full 'Dalton transactions (Cambridge, England : 2003)'
_journal_page_first 11762
_journal_page_last 11768
_journal_paper_doi 10.1039/d4dt01591f
_journal_volume 53
_journal_year 2024
_chemical_absolute_configuration ad
_chemical_formula_moiety 'C13 H20 F10 P S Sb'
_chemical_formula_sum 'C13 H20 F10 P S Sb'
_chemical_formula_weight 551.07
_space_group_crystal_system monoclinic
_space_group_IT_number 4
_space_group_name_Hall 'P 2yb'
_space_group_name_H-M_alt 'P 1 21 1'
_atom_sites_solution_hydrogens geom
_atom_sites_solution_primary dual
_audit_creation_date 2024-04-23
_audit_creation_method
;
Olex2 1.5-alpha
(compiled 2024.02.16 svn.r378c4104 for OlexSys, GUI svn.r6928)
;
_audit_update_record
;
2024-04-23 deposited with the CCDC.	2024-06-24 downloaded from the CCDC.
;
_cell_angle_alpha 90
_cell_angle_beta 90.318(2)
_cell_angle_gamma 90
_cell_formula_units_Z 4
_cell_length_a 6.57000(10)
_cell_length_b 24.8020(4)
_cell_length_c 11.8819(2)
_cell_measurement_reflns_used 28549
_cell_measurement_temperature 100.00(11)
_cell_measurement_theta_max 31.5810
_cell_measurement_theta_min 2.3690
_cell_volume 1936.12(5)
_computing_cell_refinement 'CrysAlisPro 1.171.41.119a (Rigaku OD, 2021)'
_computing_data_collection 'CrysAlisPro 1.171.41.119a (Rigaku OD, 2021)'
_computing_data_reduction 'CrysAlisPro 1.171.41.119a (Rigaku OD, 2021)'
_computing_molecular_graphics 'Olex2 1.5-alpha (Dolomanov et al., 2009)'
_computing_publication_material 'Olex2 1.5-alpha (Dolomanov et al., 2009)'
_computing_structure_refinement 'SHELXL 2018/3 (Sheldrick, 2015)'
_computing_structure_solution 'SHELXT  (Sheldrick, 2015)'
_diffrn_ambient_environment N~2~
_diffrn_ambient_temperature 100.00(11)
_diffrn_detector 'CCD plate'
_diffrn_detector_area_resol_mean 8.0951
_diffrn_detector_type Eos
_diffrn_measured_fraction_theta_full 0.996
_diffrn_measured_fraction_theta_max 0.947
_diffrn_measurement_details
;
List of Runs (angles in degrees, time in seconds):

  # Type    Start    End  Width  t~exp~   \w     \q     \k     \f   Frames
#--------------------------------------------------------------------------
  1  \w    -97.00 -23.00   1.00   30.00    --  -30.11  19.00  60.00   74
  2  \w     -8.00  23.00   1.00   30.00    --  -30.11-108.00  52.23   31
  3  \w   -114.00 -47.00   1.00   30.00    --  -30.11-178.00 150.00   67
  4  \w     13.00  39.00   1.00   30.00    --  -30.11  19.00  60.00   26
  5  \w    -29.00  42.00   1.00   30.00    --  -30.11  57.00-150.00   71
  6  \w    -40.00   6.00   1.00   30.00    --  -30.11 -77.00-150.00   46
  7  \w    -35.00  -2.00   1.00   30.00    --  -30.11 -77.00 150.00   33
  8  \w     -6.00  42.00   1.00   30.00    --   30.11  77.00   0.00   48
  9  \w      3.00 103.00   1.00   30.00    --   30.11  57.00-180.00  100
 10  \w     -6.00 102.00   1.00   30.00    --   30.11  38.00  90.00  108
 11  \w     43.00  77.00   1.00   30.00    --   30.11 178.00-180.00   34
 12  \w     50.00 114.00   1.00   30.00    --   30.11 178.00-120.00   64
 13  \w    -15.00  77.00   1.00   30.00    --   30.11 -99.00  30.00   92
 14  \w    -37.00 100.00   1.00   30.00    --   30.11  19.00   0.00  137
;
_diffrn_measurement_device 'four-circle diffractometer'
_diffrn_measurement_device_type 'SuperNova, Single source at offset/far, Eos'
_diffrn_measurement_method '\w scans'
_diffrn_orient_matrix_type 'CrysAlisPro convention (1999,Acta A55,543-557)'
_diffrn_orient_matrix_UB_11 0.0348055000
_diffrn_orient_matrix_UB_12 0.0153902000
_diffrn_orient_matrix_UB_13 -0.0464085000
_diffrn_orient_matrix_UB_21 -0.1007593000
_diffrn_orient_matrix_UB_22 0.0091065000
_diffrn_orient_matrix_UB_23 -0.0102232000
_diffrn_orient_matrix_UB_31 0.0171085000
_diffrn_orient_matrix_UB_32 0.0223131000
_diffrn_orient_matrix_UB_33 0.0361366000
_diffrn_radiation_monochromator mirror
_diffrn_radiation_probe x-ray
_diffrn_radiation_type 'Mo K\a'
_diffrn_radiation_wavelength 0.71073
_diffrn_reflns_av_R_equivalents 0.0249
_diffrn_reflns_av_unetI/netI 0.0246
_diffrn_reflns_Laue_measured_fraction_full 0.996
_diffrn_reflns_Laue_measured_fraction_max 0.947
_diffrn_reflns_limit_h_max 9
_diffrn_reflns_limit_h_min -9
_diffrn_reflns_limit_k_max 35
_diffrn_reflns_limit_k_min -36
_diffrn_reflns_limit_l_max 17
_diffrn_reflns_limit_l_min -17
_diffrn_reflns_number 38299
_diffrn_reflns_point_group_measured_fraction_full 0.991
_diffrn_reflns_point_group_measured_fraction_max 0.919
_diffrn_reflns_theta_full 25.242
_diffrn_reflns_theta_max 31.947
_diffrn_reflns_theta_min 1.642
_diffrn_source 'micro-focus sealed X-ray tube'
_diffrn_source_type 'SuperNova (Mo) X-ray Source'
_exptl_absorpt_coefficient_mu 1.702
_exptl_absorpt_correction_T_max 1.000
_exptl_absorpt_correction_T_min 0.534
_exptl_absorpt_correction_type gaussian
_exptl_absorpt_process_details
;
CrysAlisPro 1.171.41.119a (Rigaku Oxford Diffraction, 2021)
Numerical absorption correction based on gaussian integration over
a multifaceted crystal model
Empirical absorption correction using spherical harmonics,
implemented in SCALE3 ABSPACK scaling algorithm.
;
_exptl_crystal_colour 'clear colourless'
_exptl_crystal_colour_lustre clear
_exptl_crystal_colour_primary colourless
_exptl_crystal_density_diffrn 1.891
_exptl_crystal_description irregular
_exptl_crystal_F_000 1080
_exptl_crystal_size_max 0.28
_exptl_crystal_size_mid 0.2
_exptl_crystal_size_min 0.12
_exptl_crystal_size_rad 0.091
_refine_diff_density_max 1.009
_refine_diff_density_min -1.039
_refine_diff_density_rms 0.094
_refine_ls_abs_structure_details
;
 Flack x determined using 5751 quotients [(I+)-(I-)]/[(I+)+(I-)]
 (Parsons, Flack and Wagner, Acta Cryst. B69 (2013) 249-259).
;
_refine_ls_abs_structure_Flack -0.008(5)
_refine_ls_extinction_method none
_refine_ls_goodness_of_fit_ref 1.079
_refine_ls_hydrogen_treatment constr
_refine_ls_matrix_type full
_refine_ls_number_parameters 482
_refine_ls_number_reflns 12310
_refine_ls_number_restraints 1
_refine_ls_restrained_S_all 1.079
_refine_ls_R_factor_all 0.0265
_refine_ls_R_factor_gt 0.0261
_refine_ls_shift/su_max 0.001
_refine_ls_shift/su_mean 0.000
_refine_ls_structure_factor_coef Fsqd
_refine_ls_weighting_details 'w=1/[\s^2^(Fo^2^)+(0.0173P)^2^+4.9995P] where P=(Fo^2^+2Fc^2^)/3'
_refine_ls_weighting_scheme calc
_refine_ls_wR_factor_gt 0.0650
_refine_ls_wR_factor_ref 0.0659
_reflns_Friedel_coverage 0.903
_reflns_Friedel_fraction_full 0.986
_reflns_Friedel_fraction_max 0.891
_reflns_number_gt 12238
_reflns_number_total 12310
_reflns_threshold_expression 'I > 2\s(I)'
_cod_data_source_file d4dt01591f2.cif
_cod_data_source_block 3
_cod_depositor_comments 'Adding full bibliography for 7716449--7716457.cif.'
_cod_database_code 7716451
_shelx_shelxl_version_number 2018/3
_chemical_oxdiff_formula 'C13 H20 F10 S P Sb'
_shelx_space_group_comment
;
The symmetry employed for this shelxl refinement is uniquely defined
by the following loop, which should always be used as a source of
symmetry information in preference to the above space-group names.
They are only intended as comments.
;
_shelx_estimated_absorpt_t_max 0.822
_shelx_estimated_absorpt_t_min 0.647
_reflns_odcompleteness_completeness 99.74
_reflns_odcompleteness_iscentric 1
_reflns_odcompleteness_theta 30.01
_olex2_refinement_description
;
1. Twinned data refinement
 Scales: 0.8601(9)
 0.1399(9)
2. Fixed Uiso
 At 1.2 times of:
  All C(H,H) groups
 At 1.5 times of:
  All C(H,H,H) groups
3.a Secondary CH2 refined with riding coordinates:
 C5(H5A,H5B), C18(H18A,H18B)
3.b Idealised Me refined as rotating group:
 C7(H7A,H7B,H7C), C8(H8A,H8B,H8C), C9(H9A,H9B,H9C), C11(H11A,H11B,H11C),
 C12(H12A,H12B,H12C), C13(H13A,H13B,H13C), C20(H20A,H20B,H20C), C21(H21A,H21B,
 H21C), C22(H22A,H22B,H22C), C24(H24A,H24B,H24C), C25(H25A,H25B,H25C), C26(H26A,
 H26B,H26C)
;
_olex2_date_sample_data_collection 2022-03-02
_olex2_submission_special_instructions 'No special instructions were received'
_oxdiff_exptl_absorpt_empirical_details
;
Empirical correction (ABSPACK) includes:
- Absorption correction using spherical harmonics
- Frame scaling
- Detector area scaling
;
_oxdiff_exptl_absorpt_empirical_full_max 1.259
_oxdiff_exptl_absorpt_empirical_full_min 0.774

loop_
_space_group_symop_operation_xyz
'x, y, z'
'-x, y+1/2, -z'

loop_
_atom_site_label
_atom_site_type_symbol
_atom_site_fract_x
_atom_site_fract_y
_atom_site_fract_z
_atom_site_U_iso_or_equiv
_atom_site_adp_type
_atom_site_occupancy
_atom_site_site_symmetry_order
_atom_site_calc_flag
_atom_site_refinement_flags_posn
_atom_site_refinement_flags_adp
_atom_site_refinement_flags_occupancy
_atom_site_disorder_assembly
_atom_site_disorder_group
Sb1 Sb 0.88910(5) 0.43108(2) 0.85709(3) 0.01320(6) Uani 1 1 d . . . . .
S1 S 0.58367(19) 0.33830(5) 0.91972(11) 0.0172(2) Uani 1 1 d . . . . .
P1 P 0.8336(2) 0.32550(5) 1.01010(10) 0.0122(2) Uani 1 1 d . . . . .
F1 F 1.2432(7) 0.47804(17) 0.9738(3) 0.0316(9) Uani 1 1 d . . . . .
F2 F 1.3531(5) 0.44420(14) 0.8142(3) 0.0248(7) Uani 1 1 d . . . . .
F3 F 1.0675(7) 0.56036(15) 0.8631(3) 0.0338(8) Uani 1 1 d . . . . .
F4 F 1.3865(7) 0.55159(16) 0.8258(4) 0.0362(9) Uani 1 1 d . . . . .
F5 F 1.1598(6) 0.52779(15) 0.7030(3) 0.0290(8) Uani 1 1 d . . . . .
F6 F 0.9315(7) 0.33951(15) 0.6904(3) 0.0269(8) Uani 1 1 d . . . . .
F7 F 1.1210(6) 0.40753(17) 0.6406(3) 0.0307(8) Uani 1 1 d . . . . .
F8 F 0.7809(7) 0.46504(14) 0.5879(3) 0.0327(9) Uani 1 1 d . . . . .
F9 F 0.8058(6) 0.38960(15) 0.4989(3) 0.0258(7) Uani 1 1 d . . . . .
F10 F 0.5917(6) 0.39760(16) 0.6339(3) 0.0285(8) Uani 1 1 d . . . . .
C1 C 1.1979(9) 0.4721(2) 0.8611(4) 0.0182(10) Uani 1 1 d . . . . .
C2 C 1.2056(9) 0.5288(2) 0.8131(5) 0.0215(11) Uani 1 1 d . . . . .
C3 C 0.9388(9) 0.3945(2) 0.6853(4) 0.0181(10) Uani 1 1 d . . . . .
C4 C 0.7755(9) 0.4117(2) 0.6000(4) 0.0185(10) Uani 1 1 d . . . . .
C5 C 1.0350(8) 0.3648(2) 0.9461(4) 0.0152(9) Uani 1 1 d . . . . .
H5A H 1.113637 0.342197 0.893107 0.018 Uiso 1 1 calc R U . . .
H5B H 1.129064 0.378738 1.004600 0.018 Uiso 1 1 calc R U . . .
C6 C 0.9183(8) 0.2535(2) 1.0053(4) 0.0160(9) Uani 1 1 d . . . . .
C7 C 0.9024(11) 0.2358(2) 0.8812(5) 0.0242(12) Uani 1 1 d . . . . .
H7A H 0.988290 0.259146 0.834835 0.036 Uiso 1 1 calc R U . . .
H7B H 0.760615 0.238689 0.855795 0.036 Uiso 1 1 calc R U . . .
H7C H 0.948065 0.198368 0.874089 0.036 Uiso 1 1 calc R U . . .
C8 C 0.7764(9) 0.2177(2) 1.0750(5) 0.0208(10) Uani 1 1 d . . . . .
H8A H 0.634474 0.226137 1.056243 0.031 Uiso 1 1 calc R U . . .
H8B H 0.800434 0.224282 1.155265 0.031 Uiso 1 1 calc R U . . .
H8C H 0.803563 0.179694 1.057934 0.031 Uiso 1 1 calc R U . . .
C9 C 1.1408(9) 0.2469(2) 1.0449(5) 0.0213(10) Uani 1 1 d . . . . .
H9A H 1.226560 0.273501 1.006809 0.032 Uiso 1 1 calc R U . . .
H9B H 1.188397 0.210495 1.026651 0.032 Uiso 1 1 calc R U . . .
H9C H 1.148971 0.252476 1.126462 0.032 Uiso 1 1 calc R U . . .
C10 C 0.8017(8) 0.3520(2) 1.1565(4) 0.0160(9) Uani 1 1 d . . . . .
C11 C 0.5967(9) 0.3332(2) 1.2038(5) 0.0234(11) Uani 1 1 d . . . . .
H11A H 0.486627 0.344831 1.153316 0.035 Uiso 1 1 calc R U . . .
H11B H 0.576504 0.348998 1.278472 0.035 Uiso 1 1 calc R U . . .
H11C H 0.595969 0.293792 1.209644 0.035 Uiso 1 1 calc R U . . .
C12 C 0.9753(10) 0.3359(2) 1.2367(5) 0.0238(11) Uani 1 1 d . . . . .
H12A H 1.105997 0.346039 1.203537 0.036 Uiso 1 1 calc R U . . .
H12B H 0.972077 0.296824 1.248995 0.036 Uiso 1 1 calc R U . . .
H12C H 0.958498 0.354517 1.308799 0.036 Uiso 1 1 calc R U . . .
C13 C 0.7947(9) 0.4139(2) 1.1485(5) 0.0205(10) Uani 1 1 d . . . . .
H13A H 0.686986 0.424687 1.095770 0.031 Uiso 1 1 calc R U . . .
H13B H 0.926075 0.427334 1.121665 0.031 Uiso 1 1 calc R U . . .
H13C H 0.766680 0.429091 1.222957 0.031 Uiso 1 1 calc R U . . .
Sb2 Sb 0.62112(5) 0.56572(2) 0.31558(2) 0.01247(6) Uani 1 1 d . . . . .
S2 S 0.91741(19) 0.65889(5) 0.37791(11) 0.0175(2) Uani 1 1 d . . . . .
P2 P 0.66859(19) 0.67218(5) 0.46637(10) 0.0120(2) Uani 1 1 d . . . . .
F11 F 0.3830(6) 0.59407(17) 0.1018(3) 0.0292(8) Uani 1 1 d . . . . .
F12 F 0.5890(7) 0.65845(15) 0.1514(3) 0.0258(8) Uani 1 1 d . . . . .
F13 F 0.9131(6) 0.59699(17) 0.0914(3) 0.0298(8) Uani 1 1 d . . . . .
F14 F 0.6935(6) 0.60774(15) -0.0423(3) 0.0253(7) Uani 1 1 d . . . . .
F15 F 0.7107(8) 0.53181(15) 0.0457(3) 0.0356(10) Uani 1 1 d . . . . .
F16 F 0.1578(5) 0.55172(15) 0.2769(3) 0.0282(8) Uani 1 1 d . . . . .
F17 F 0.3371(5) 0.48784(14) 0.1993(3) 0.0234(7) Uani 1 1 d . . . . .
F18 F 0.1027(7) 0.45617(17) 0.3765(3) 0.0351(9) Uani 1 1 d . . . . .
F19 F 0.4257(7) 0.44661(17) 0.4031(4) 0.0413(11) Uani 1 1 d . . . . .
F20 F 0.2658(9) 0.5109(2) 0.4852(3) 0.0473(13) Uani 1 1 d . . . . .
C14 C 0.5714(9) 0.6039(2) 0.1454(4) 0.0164(9) Uani 1 1 d . . . . .
C15 C 0.7249(9) 0.5846(2) 0.0586(5) 0.0188(10) Uani 1 1 d . . . . .
C16 C 0.3241(8) 0.5203(2) 0.2918(4) 0.0164(9) Uani 1 1 d . . . . .
C17 C 0.2784(10) 0.4831(2) 0.3903(5) 0.0232(11) Uani 1 1 d . . . . .
C18 C 0.4675(7) 0.6309(2) 0.4036(4) 0.0139(8) Uani 1 1 d . . . . .
H18A H 0.384544 0.652489 0.350453 0.017 Uiso 1 1 calc R U . . .
H18B H 0.377192 0.616264 0.462681 0.017 Uiso 1 1 calc R U . . .
C19 C 0.7042(8) 0.6478(2) 0.6144(4) 0.0146(8) Uani 1 1 d . . . . .
C20 C 0.7109(9) 0.5858(2) 0.6111(5) 0.0197(10) Uani 1 1 d . . . . .
H20A H 0.811728 0.574054 0.555705 0.030 Uiso 1 1 calc R U . . .
H20B H 0.576561 0.571833 0.589779 0.030 Uiso 1 1 calc R U . . .
H20C H 0.748793 0.571942 0.685550 0.030 Uiso 1 1 calc R U . . .
C21 C 0.5324(9) 0.6656(2) 0.6931(5) 0.0199(10) Uani 1 1 d . . . . .
H21A H 0.401021 0.654336 0.661560 0.030 Uiso 1 1 calc R U . . .
H21B H 0.534590 0.704976 0.700862 0.030 Uiso 1 1 calc R U . . .
H21C H 0.551758 0.649001 0.767235 0.030 Uiso 1 1 calc R U . . .
C22 C 0.9102(9) 0.6672(2) 0.6603(5) 0.0224(11) Uani 1 1 d . . . . .
H22A H 0.912280 0.706713 0.661921 0.034 Uiso 1 1 calc R U . . .
H22B H 1.019385 0.654089 0.611584 0.034 Uiso 1 1 calc R U . . .
H22C H 0.930461 0.653243 0.736690 0.034 Uiso 1 1 calc R U . . .
C23 C 0.5809(8) 0.7438(2) 0.4580(4) 0.0146(9) Uani 1 1 d . . . . .
C24 C 0.3584(8) 0.7503(2) 0.4959(5) 0.0193(10) Uani 1 1 d . . . . .
H24A H 0.347974 0.741558 0.576134 0.029 Uiso 1 1 calc R U . . .
H24B H 0.271397 0.725802 0.452344 0.029 Uiso 1 1 calc R U . . .
H24C H 0.314392 0.787558 0.483424 0.029 Uiso 1 1 calc R U . . .
C25 C 0.7224(9) 0.7808(2) 0.5263(5) 0.0205(10) Uani 1 1 d . . . . .
H25A H 0.704264 0.773744 0.606821 0.031 Uiso 1 1 calc R U . . .
H25B H 0.689163 0.818533 0.510181 0.031 Uiso 1 1 calc R U . . .
H25C H 0.864029 0.773679 0.505642 0.031 Uiso 1 1 calc R U . . .
C26 C 0.5941(10) 0.7604(2) 0.3326(5) 0.0225(11) Uani 1 1 d . . . . .
H26A H 0.505013 0.737042 0.287564 0.034 Uiso 1 1 calc R U . . .
H26B H 0.734793 0.756518 0.306849 0.034 Uiso 1 1 calc R U . . .
H26C H 0.550903 0.797962 0.324124 0.034 Uiso 1 1 calc R U . . .

loop_
_atom_site_aniso_label
_atom_site_aniso_U_11
_atom_site_aniso_U_22
_atom_site_aniso_U_33
_atom_site_aniso_U_23
_atom_site_aniso_U_13
_atom_site_aniso_U_12
Sb1 0.01593(13) 0.01124(12) 0.01243(12) 0.00106(11) 0.00104(10) 0.00084(12)
S1 0.0143(5) 0.0181(5) 0.0192(5) 0.0024(4) -0.0026(4) 0.0002(4)
P1 0.0134(5) 0.0113(5) 0.0121(5) 0.0017(4) 0.0017(4) 0.0011(4)
F1 0.042(2) 0.035(2) 0.0173(16) 0.0065(14) -0.0105(15) -0.0170(18)
F2 0.0163(15) 0.0216(17) 0.0364(19) 0.0006(14) 0.0032(14) 0.0022(12)
F3 0.049(2) 0.0164(16) 0.0362(19) -0.0010(15) 0.0154(17) 0.0030(16)
F4 0.035(2) 0.031(2) 0.043(2) 0.0075(16) -0.0036(19) -0.0185(17)
F5 0.041(2) 0.0303(19) 0.0155(15) 0.0057(13) -0.0013(14) -0.0009(16)
F6 0.047(2) 0.0139(16) 0.0203(16) -0.0010(12) -0.0003(15) 0.0103(15)
F7 0.0217(16) 0.048(2) 0.0228(16) -0.0057(16) 0.0061(15) -0.0025(17)
F8 0.057(3) 0.0119(15) 0.0295(19) 0.0031(14) -0.0122(18) 0.0007(16)
F9 0.039(2) 0.0252(17) 0.0134(14) -0.0024(12) 0.0011(14) -0.0036(15)
F10 0.0219(17) 0.038(2) 0.0255(17) -0.0039(15) -0.0014(14) -0.0006(15)
C1 0.019(2) 0.019(2) 0.017(2) 0.0007(18) 0.0004(18) -0.0030(19)
C2 0.029(3) 0.016(2) 0.019(2) 0.0003(19) 0.002(2) -0.005(2)
C3 0.023(3) 0.017(2) 0.014(2) -0.0007(17) 0.0013(18) 0.001(2)
C4 0.030(3) 0.011(2) 0.015(2) 0.0021(17) -0.001(2) -0.0018(19)
C5 0.015(2) 0.014(2) 0.017(2) 0.0041(17) 0.0023(17) -0.0001(17)
C6 0.020(2) 0.012(2) 0.016(2) 0.0012(16) 0.0021(18) 0.0027(17)
C7 0.034(3) 0.020(3) 0.018(2) -0.003(2) 0.002(2) 0.006(2)
C8 0.021(2) 0.016(2) 0.025(3) 0.0027(19) 0.004(2) -0.0031(19)
C9 0.019(2) 0.019(2) 0.026(3) 0.0041(19) -0.001(2) 0.003(2)
C10 0.021(2) 0.014(2) 0.013(2) 0.0006(17) 0.0023(17) 0.0015(17)
C11 0.024(3) 0.026(3) 0.020(2) 0.002(2) 0.010(2) 0.000(2)
C12 0.032(3) 0.022(3) 0.017(2) -0.0006(19) -0.007(2) 0.003(2)
C13 0.027(3) 0.017(2) 0.018(2) -0.0005(18) -0.001(2) 0.0036(19)
Sb2 0.01415(13) 0.01169(13) 0.01157(12) -0.00145(11) 0.00035(10) 0.00079(12)
S2 0.0144(5) 0.0188(5) 0.0193(5) -0.0031(4) 0.0037(4) -0.0007(4)
P2 0.0128(5) 0.0111(5) 0.0121(5) -0.0012(4) 0.0001(4) 0.0001(4)
F11 0.0232(17) 0.042(2) 0.0219(16) 0.0110(15) -0.0065(15) -0.0045(16)
F12 0.043(2) 0.0136(15) 0.0207(16) -0.0005(12) 0.0039(15) 0.0046(15)
F13 0.0216(17) 0.045(2) 0.0231(17) 0.0014(15) 0.0037(14) 0.0019(16)
F14 0.038(2) 0.0260(17) 0.0124(14) 0.0029(12) 0.0031(13) -0.0023(15)
F15 0.068(3) 0.0137(16) 0.0247(18) -0.0048(13) 0.0137(19) 0.0016(17)
F16 0.0181(16) 0.0266(19) 0.040(2) -0.0010(15) 0.0028(15) 0.0036(13)
F17 0.0298(18) 0.0247(16) 0.0156(14) -0.0076(12) 0.0011(13) -0.0057(13)
F18 0.038(2) 0.035(2) 0.0323(19) 0.0028(16) 0.0008(18) -0.0228(18)
F19 0.049(3) 0.029(2) 0.046(2) 0.0211(18) -0.008(2) -0.0032(18)
F20 0.072(3) 0.054(3) 0.0166(17) -0.0106(18) 0.0146(19) -0.035(3)
C14 0.020(2) 0.013(2) 0.016(2) 0.0002(17) 0.0006(18) 0.0011(18)
C15 0.027(3) 0.015(2) 0.015(2) -0.0002(17) 0.0022(19) 0.0005(19)
C16 0.020(2) 0.014(2) 0.015(2) -0.0013(17) 0.0011(18) -0.0008(18)
C17 0.029(3) 0.022(3) 0.019(2) 0.000(2) -0.001(2) -0.011(2)
C18 0.0116(19) 0.014(2) 0.016(2) -0.0042(16) -0.0018(16) -0.0002(16)
C19 0.017(2) 0.014(2) 0.0129(19) -0.0015(16) -0.0026(17) -0.0001(17)
C20 0.025(3) 0.015(2) 0.019(2) 0.0019(18) -0.004(2) 0.0005(19)
C21 0.024(2) 0.019(2) 0.016(2) -0.0010(19) 0.0027(19) 0.0010(19)
C22 0.025(3) 0.021(2) 0.021(2) -0.0013(19) -0.013(2) 0.000(2)
C23 0.016(2) 0.012(2) 0.016(2) -0.0004(16) -0.0012(17) 0.0026(17)
C24 0.019(2) 0.013(2) 0.026(3) -0.0024(18) 0.000(2) 0.0050(18)
C25 0.025(3) 0.012(2) 0.025(2) -0.0032(19) -0.002(2) -0.0001(19)
C26 0.035(3) 0.014(2) 0.018(2) 0.0013(18) -0.002(2) 0.004(2)

loop_
_atom_type_symbol
_atom_type_description
_atom_type_scat_dispersion_real
_atom_type_scat_dispersion_imag
_atom_type_scat_source
C C 0.0033 0.0016 'International Tables Vol C Tables 4.2.6.8 and 6.1.1.4'
H H 0.0000 0.0000 'International Tables Vol C Tables 4.2.6.8 and 6.1.1.4'
F F 0.0171 0.0103 'International Tables Vol C Tables 4.2.6.8 and 6.1.1.4'
P P 0.1023 0.0942 'International Tables Vol C Tables 4.2.6.8 and 6.1.1.4'
S S 0.1246 0.1234 'International Tables Vol C Tables 4.2.6.8 and 6.1.1.4'
Sb Sb -0.5866 1.5461 'International Tables Vol C Tables 4.2.6.8 and 6.1.1.4'

loop_
_exptl_crystal_face_index_h
_exptl_crystal_face_index_k
_exptl_crystal_face_index_l
_exptl_crystal_face_perp_dist
0 1 -1 0.0318
0 4 5 0.0486
0 -5 1 0.0723
-5 -1 0 0.1469
0 5 2 0.0648
-1 -5 -2 0.1230
1 -5 -2 0.0879
5 2 0 0.1220

loop_
_geom_angle_atom_site_label_1
_geom_angle_atom_site_label_2
_geom_angle_atom_site_label_3
_geom_angle
_geom_angle_site_symmetry_1
_geom_angle_site_symmetry_3
_geom_angle_publ_flag
C3 Sb1 C1 93.7(2) . . ?
C5 Sb1 C1 86.4(2) . . ?
C5 Sb1 C3 94.0(2) . . ?
C5 P1 S1 106.93(18) . . ?
C5 P1 C6 106.3(2) . . ?
C5 P1 C10 106.7(2) . . ?
C6 P1 S1 112.44(19) . . ?
C6 P1 C10 113.5(2) . . ?
C10 P1 S1 110.54(18) . . ?
F1 C1 Sb1 104.9(3) . . ?
F1 C1 C2 104.9(5) . . ?
F2 C1 Sb1 116.0(4) . . ?
F2 C1 F1 107.2(5) . . ?
F2 C1 C2 107.0(4) . . ?
C2 C1 Sb1 116.0(4) . . ?
F3 C2 F5 107.2(5) . . ?
F3 C2 C1 110.5(5) . . ?
F4 C2 F3 108.1(5) . . ?
F4 C2 F5 108.4(5) . . ?
F4 C2 C1 112.6(5) . . ?
F5 C2 C1 109.9(5) . . ?
F6 C3 Sb1 110.8(3) . . ?
F6 C3 C4 106.4(5) . . ?
F7 C3 Sb1 113.0(4) . . ?
F7 C3 F6 106.8(5) . . ?
F7 C3 C4 107.0(4) . . ?
C4 C3 Sb1 112.4(4) . . ?
F8 C4 F9 107.8(5) . . ?
F8 C4 C3 109.2(5) . . ?
F9 C4 C3 111.9(5) . . ?
F10 C4 F8 108.7(5) . . ?
F10 C4 F9 107.9(5) . . ?
F10 C4 C3 111.2(4) . . ?
Sb1 C5 H5A 110.4 . . ?
Sb1 C5 H5B 110.4 . . ?
P1 C5 Sb1 106.8(2) . . ?
P1 C5 H5A 110.4 . . ?
P1 C5 H5B 110.4 . . ?
H5A C5 H5B 108.6 . . ?
C7 C6 P1 106.4(4) . . ?
C7 C6 C9 108.7(5) . . ?
C8 C6 P1 110.8(4) . . ?
C8 C6 C7 108.2(5) . . ?
C8 C6 C9 110.6(4) . . ?
C9 C6 P1 112.0(4) . . ?
C6 C7 H7A 109.5 . . ?
C6 C7 H7B 109.5 . . ?
C6 C7 H7C 109.5 . . ?
H7A C7 H7B 109.5 . . ?
H7A C7 H7C 109.5 . . ?
H7B C7 H7C 109.5 . . ?
C6 C8 H8A 109.5 . . ?
C6 C8 H8B 109.5 . . ?
C6 C8 H8C 109.5 . . ?
H8A C8 H8B 109.5 . . ?
H8A C8 H8C 109.5 . . ?
H8B C8 H8C 109.5 . . ?
C6 C9 H9A 109.5 . . ?
C6 C9 H9B 109.5 . . ?
C6 C9 H9C 109.5 . . ?
H9A C9 H9B 109.5 . . ?
H9A C9 H9C 109.5 . . ?
H9B C9 H9C 109.5 . . ?
C11 C10 P1 109.6(4) . . ?
C11 C10 C13 107.4(4) . . ?
C12 C10 P1 113.5(4) . . ?
C12 C10 C11 110.2(5) . . ?
C12 C10 C13 108.7(5) . . ?
C13 C10 P1 107.2(3) . . ?
C10 C11 H11A 109.5 . . ?
C10 C11 H11B 109.5 . . ?
C10 C11 H11C 109.5 . . ?
H11A C11 H11B 109.5 . . ?
H11A C11 H11C 109.5 . . ?
H11B C11 H11C 109.5 . . ?
C10 C12 H12A 109.5 . . ?
C10 C12 H12B 109.5 . . ?
C10 C12 H12C 109.5 . . ?
H12A C12 H12B 109.5 . . ?
H12A C12 H12C 109.5 . . ?
H12B C12 H12C 109.5 . . ?
C10 C13 H13A 109.5 . . ?
C10 C13 H13B 109.5 . . ?
C10 C13 H13C 109.5 . . ?
H13A C13 H13B 109.5 . . ?
H13A C13 H13C 109.5 . . ?
H13B C13 H13C 109.5 . . ?
C14 Sb2 C16 88.6(2) . . ?
C18 Sb2 C14 93.12(19) . . ?
C18 Sb2 C16 91.55(18) . . ?
C18 P2 S2 106.73(17) . . ?
C18 P2 C19 106.8(2) . . ?
C18 P2 C23 106.8(2) . . ?
C19 P2 S2 110.25(18) . . ?
C23 P2 S2 112.69(18) . . ?
C23 P2 C19 113.1(2) . . ?
F11 C14 Sb2 113.2(3) . . ?
F11 C14 C15 106.9(4) . . ?
F12 C14 Sb2 111.0(3) . . ?
F12 C14 F11 105.9(5) . . ?
F12 C14 C15 107.0(4) . . ?
C15 C14 Sb2 112.5(4) . . ?
F13 C15 F14 107.5(5) . . ?
F13 C15 C14 110.3(5) . . ?
F14 C15 C14 111.8(5) . . ?
F15 C15 F13 109.1(5) . . ?
F15 C15 F14 108.0(5) . . ?
F15 C15 C14 110.0(5) . . ?
F16 C16 Sb2 115.1(3) . . ?
F16 C16 F17 106.8(4) . . ?
F16 C16 C17 106.7(5) . . ?
F17 C16 Sb2 109.6(3) . . ?
F17 C16 C17 105.9(4) . . ?
C17 C16 Sb2 112.2(4) . . ?
F18 C17 C16 112.4(5) . . ?
F19 C17 F18 107.4(5) . . ?
F19 C17 C16 110.7(5) . . ?
F20 C17 F18 107.8(5) . . ?
F20 C17 F19 107.8(6) . . ?
F20 C17 C16 110.7(5) . . ?
Sb2 C18 H18A 110.5 . . ?
Sb2 C18 H18B 110.5 . . ?
P2 C18 Sb2 106.0(2) . . ?
P2 C18 H18A 110.5 . . ?
P2 C18 H18B 110.5 . . ?
H18A C18 H18B 108.7 . . ?
C20 C19 P2 107.5(3) . . ?
C21 C19 P2 113.0(4) . . ?
C21 C19 C20 109.0(4) . . ?
C22 C19 P2 109.7(4) . . ?
C22 C19 C20 107.3(4) . . ?
C22 C19 C21 110.1(4) . . ?
C19 C20 H20A 109.5 . . ?
C19 C20 H20B 109.5 . . ?
C19 C20 H20C 109.5 . . ?
H20A C20 H20B 109.5 . . ?
H20A C20 H20C 109.5 . . ?
H20B C20 H20C 109.5 . . ?
C19 C21 H21A 109.5 . . ?
C19 C21 H21B 109.5 . . ?
C19 C21 H21C 109.5 . . ?
H21A C21 H21B 109.5 . . ?
H21A C21 H21C 109.5 . . ?
H21B C21 H21C 109.5 . . ?
C19 C22 H22A 109.5 . . ?
C19 C22 H22B 109.5 . . ?
C19 C22 H22C 109.5 . . ?
H22A C22 H22B 109.5 . . ?
H22A C22 H22C 109.5 . . ?
H22B C22 H22C 109.5 . . ?
C24 C23 P2 112.1(4) . . ?
C24 C23 C26 108.2(5) . . ?
C25 C23 P2 110.7(4) . . ?
C25 C23 C24 110.9(4) . . ?
C25 C23 C26 108.3(4) . . ?
C26 C23 P2 106.5(3) . . ?
C23 C24 H24A 109.5 . . ?
C23 C24 H24B 109.5 . . ?
C23 C24 H24C 109.5 . . ?
H24A C24 H24B 109.5 . . ?
H24A C24 H24C 109.5 . . ?
H24B C24 H24C 109.5 . . ?
C23 C25 H25A 109.5 . . ?
C23 C25 H25B 109.5 . . ?
C23 C25 H25C 109.5 . . ?
H25A C25 H25B 109.5 . . ?
H25A C25 H25C 109.5 . . ?
H25B C25 H25C 109.5 . . ?
C23 C26 H26A 109.5 . . ?
C23 C26 H26B 109.5 . . ?
C23 C26 H26C 109.5 . . ?
H26A C26 H26B 109.5 . . ?
H26A C26 H26C 109.5 . . ?
H26B C26 H26C 109.5 . . ?

loop_
_geom_bond_atom_site_label_1
_geom_bond_atom_site_label_2
_geom_bond_distance
_geom_bond_site_symmetry_2
_geom_bond_publ_flag
Sb1 C1 2.269(6) . ?
Sb1 C3 2.260(5) . ?
Sb1 C5 2.176(5) . ?
S1 P1 1.9823(18) . ?
P1 C5 1.813(5) . ?
P1 C6 1.871(5) . ?
P1 C10 1.873(5) . ?
F1 C1 1.378(6) . ?
F2 C1 1.354(7) . ?
F3 C2 1.339(7) . ?
F4 C2 1.324(7) . ?
F5 C2 1.341(7) . ?
F6 C3 1.366(7) . ?
F7 C3 1.352(7) . ?
F8 C4 1.332(6) . ?
F9 C4 1.336(6) . ?
F10 C4 1.322(7) . ?
C1 C2 1.519(8) . ?
C3 C4 1.533(8) . ?
C5 H5A 0.9900 . ?
C5 H5B 0.9900 . ?
C6 C7 1.541(8) . ?
C6 C8 1.535(7) . ?
C6 C9 1.543(8) . ?
C7 H7A 0.9800 . ?
C7 H7B 0.9800 . ?
C7 H7C 0.9800 . ?
C8 H8A 0.9800 . ?
C8 H8B 0.9800 . ?
C8 H8C 0.9800 . ?
C9 H9A 0.9800 . ?
C9 H9B 0.9800 . ?
C9 H9C 0.9800 . ?
C10 C11 1.535(8) . ?
C10 C12 1.534(8) . ?
C10 C13 1.539(7) . ?
C11 H11A 0.9800 . ?
C11 H11B 0.9800 . ?
C11 H11C 0.9800 . ?
C12 H12A 0.9800 . ?
C12 H12B 0.9800 . ?
C12 H12C 0.9800 . ?
C13 H13A 0.9800 . ?
C13 H13B 0.9800 . ?
C13 H13C 0.9800 . ?
Sb2 C14 2.255(5) . ?
Sb2 C16 2.269(5) . ?
Sb2 C18 2.176(5) . ?
S2 P2 1.9760(17) . ?
P2 C18 1.828(5) . ?
P2 C19 1.874(5) . ?
P2 C23 1.871(5) . ?
F11 C14 1.361(7) . ?
F12 C14 1.361(6) . ?
F13 C15 1.330(7) . ?
F14 C15 1.345(6) . ?
F15 C15 1.322(7) . ?
F16 C16 1.352(6) . ?
F17 C16 1.366(6) . ?
F18 C17 1.344(7) . ?
F19 C17 1.334(8) . ?
F20 C17 1.324(7) . ?
C14 C15 1.523(8) . ?
C16 C17 1.522(8) . ?
C18 H18A 0.9900 . ?
C18 H18B 0.9900 . ?
C19 C20 1.539(7) . ?
C19 C21 1.535(7) . ?
C19 C22 1.533(8) . ?
C20 H20A 0.9800 . ?
C20 H20B 0.9800 . ?
C20 H20C 0.9800 . ?
C21 H21A 0.9800 . ?
C21 H21B 0.9800 . ?
C21 H21C 0.9800 . ?
C22 H22A 0.9800 . ?
C22 H22B 0.9800 . ?
C22 H22C 0.9800 . ?
C23 C24 1.540(7) . ?
C23 C25 1.534(7) . ?
C23 C26 1.548(8) . ?
C24 H24A 0.9800 . ?
C24 H24B 0.9800 . ?
C24 H24C 0.9800 . ?
C25 H25A 0.9800 . ?
C25 H25B 0.9800 . ?
C25 H25C 0.9800 . ?
C26 H26A 0.9800 . ?
C26 H26B 0.9800 . ?
C26 H26C 0.9800 . ?

loop_
_geom_torsion_atom_site_label_1
_geom_torsion_atom_site_label_2
_geom_torsion_atom_site_label_3
_geom_torsion_atom_site_label_4
_geom_torsion
_geom_torsion_site_symmetry_1
_geom_torsion_site_symmetry_2
_geom_torsion_site_symmetry_3
_geom_torsion_site_symmetry_4
_geom_torsion_publ_flag
Sb1 C1 C2 F3 54.3(6) . . . . ?
Sb1 C1 C2 F4 175.3(4) . . . . ?
Sb1 C1 C2 F5 -63.7(5) . . . . ?
Sb1 C3 C4 F8 61.0(6) . . . . ?
Sb1 C3 C4 F9 -179.7(3) . . . . ?
Sb1 C3 C4 F10 -58.9(5) . . . . ?
S1 P1 C5 Sb1 25.0(3) . . . . ?
S1 P1 C6 C7 44.5(4) . . . . ?
S1 P1 C6 C8 -72.9(4) . . . . ?
S1 P1 C6 C9 163.2(3) . . . . ?
S1 P1 C10 C11 47.4(4) . . . . ?
S1 P1 C10 C12 171.1(4) . . . . ?
S1 P1 C10 C13 -68.9(4) . . . . ?
F1 C1 C2 F3 -60.9(6) . . . . ?
F1 C1 C2 F4 60.1(6) . . . . ?
F1 C1 C2 F5 -178.9(5) . . . . ?
F2 C1 C2 F3 -174.5(5) . . . . ?
F2 C1 C2 F4 -53.5(6) . . . . ?
F2 C1 C2 F5 67.4(6) . . . . ?
F6 C3 C4 F8 -177.5(5) . . . . ?
F6 C3 C4 F9 -58.2(6) . . . . ?
F6 C3 C4 F10 62.6(6) . . . . ?
F7 C3 C4 F8 -63.7(6) . . . . ?
F7 C3 C4 F9 55.6(6) . . . . ?
F7 C3 C4 F10 176.4(4) . . . . ?
C5 P1 C6 C7 -72.2(4) . . . . ?
C5 P1 C6 C8 170.4(4) . . . . ?
C5 P1 C6 C9 46.5(4) . . . . ?
C5 P1 C10 C11 163.3(4) . . . . ?
C5 P1 C10 C12 -73.0(4) . . . . ?
C5 P1 C10 C13 47.0(4) . . . . ?
C6 P1 C5 Sb1 145.3(2) . . . . ?
C6 P1 C10 C11 -80.0(4) . . . . ?
C6 P1 C10 C12 43.7(5) . . . . ?
C6 P1 C10 C13 163.7(4) . . . . ?
C10 P1 C5 Sb1 -93.3(3) . . . . ?
C10 P1 C6 C7 170.9(4) . . . . ?
C10 P1 C6 C8 53.5(5) . . . . ?
C10 P1 C6 C9 -70.4(4) . . . . ?
Sb2 C14 C15 F13 -60.4(5) . . . . ?
Sb2 C14 C15 F14 -180.0(4) . . . . ?
Sb2 C14 C15 F15 60.1(6) . . . . ?
Sb2 C16 C17 F18 -179.9(4) . . . . ?
Sb2 C16 C17 F19 -59.9(5) . . . . ?
Sb2 C16 C17 F20 59.5(6) . . . . ?
S2 P2 C18 Sb2 23.1(2) . . . . ?
S2 P2 C19 C20 -69.8(4) . . . . ?
S2 P2 C19 C21 169.9(3) . . . . ?
S2 P2 C19 C22 46.6(4) . . . . ?
S2 P2 C23 C24 162.9(3) . . . . ?
S2 P2 C23 C25 -72.7(4) . . . . ?
S2 P2 C23 C26 44.8(4) . . . . ?
F11 C14 C15 F13 174.9(4) . . . . ?
F11 C14 C15 F14 55.3(6) . . . . ?
F11 C14 C15 F15 -64.7(6) . . . . ?
F12 C14 C15 F13 61.7(6) . . . . ?
F12 C14 C15 F14 -57.8(6) . . . . ?
F12 C14 C15 F15 -177.8(5) . . . . ?
F16 C16 C17 F18 53.1(6) . . . . ?
F16 C16 C17 F19 173.1(5) . . . . ?
F16 C16 C17 F20 -67.5(6) . . . . ?
F17 C16 C17 F18 -60.4(6) . . . . ?
F17 C16 C17 F19 59.6(6) . . . . ?
F17 C16 C17 F20 179.0(5) . . . . ?
C18 P2 C19 C20 45.7(4) . . . . ?
C18 P2 C19 C21 -74.5(4) . . . . ?
C18 P2 C19 C22 162.2(4) . . . . ?
C18 P2 C23 C24 46.0(4) . . . . ?
C18 P2 C23 C25 170.4(4) . . . . ?
C18 P2 C23 C26 -72.1(4) . . . . ?
C19 P2 C18 Sb2 -94.8(3) . . . . ?
C19 P2 C23 C24 -71.2(4) . . . . ?
C19 P2 C23 C25 53.2(4) . . . . ?
C19 P2 C23 C26 170.7(4) . . . . ?
C23 P2 C18 Sb2 143.9(2) . . . . ?
C23 P2 C19 C20 163.0(4) . . . . ?
C23 P2 C19 C21 42.7(4) . . . . ?
C23 P2 C19 C22 -80.6(4) . . . . ?

loop_
_twin_individual_id
_twin_individual_mass_fraction_refined
1 0.8601(9)
2 0.1399(9)

loop_
_exptl_oxdiff_crystal_face_indexfrac_h
_exptl_oxdiff_crystal_face_indexfrac_k
_exptl_oxdiff_crystal_face_indexfrac_l
_exptl_oxdiff_crystal_face_x
_exptl_oxdiff_crystal_face_y
_exptl_oxdiff_crystal_face_z
0.0002 0.9998 -1.0004 0.0618 0.0193 -0.0138
0.0068 4.0042 5.0012 -0.1702 -0.0153 0.2702
-0.0037 -5.0012 1.0007 -0.1235 -0.0554 -0.0755
-5.0023 -1.0129 -0.0029 -0.1896 0.4948 -0.1083
0.0056 5.0029 2.0002 -0.0156 0.0245 0.1840
-1.0059 -5.0054 -2.0008 -0.0192 0.0762 -0.2012
0.9946 -5.0004 -1.9996 0.0505 -0.1253 -0.1668
5.0032 2.0133 0.0028 0.2050 -0.4858 0.1306
